data_2018402
loop_
_publ_author_name
'Bek\"o, S\'andor L.'
'Bats, Jan W.'
'Schmidt, Martin U.'

_publ_section_title
;
 2-Ammonio-5-chloro-4-methylbenzenesulfonate, its 1-methyl-2-pyrrolidone
 and dimethyl sulfoxide monosolvates and a corrected structure of
 2,2'-(1,4-phenylene)di(4,5-dihydroimidazolium)
 bis(4-aminobenzenesulfonate) dihydrate
;
_journal_coeditor_code SK3426
_journal_issue 2
_journal_name_full 'Acta Crystallographica Section C'
_journal_page_first o45
_journal_page_last o50
_journal_paper_doi 10.1107/S0108270111054205
_journal_volume 68
_journal_year 2012
_chemical_formula_iupac 'C7 H8 Cl N O3 S , C2 H6 O S'
_chemical_formula_moiety 'C7 H8 Cl N O3 S, C2 H6 O S'
_chemical_formula_sum 'C9 H14 Cl N O4 S2'
_chemical_formula_weight 299.78
_chemical_name_systematic
;
2-ammonio-5-chloro-4-methylbenzenesulfonate dimethyl sulfoxide monosolvate
;
_space_group_IT_number 2
_symmetry_cell_setting triclinic
_symmetry_space_group_name_Hall '-P 1'
_symmetry_space_group_name_H-M 'P -1'
_atom_sites_solution_hydrogens geom
_atom_sites_solution_primary direct
_atom_sites_solution_secondary difmap
_audit_creation_method SHELXL97
_cell_angle_alpha 71.078(11)
_cell_angle_beta 89.466(16)
_cell_angle_gamma 81.207(17)
_cell_formula_units_Z 2
_cell_length_a 6.0394(12)
_cell_length_b 9.4441(14)
_cell_length_c 11.8044(16)
_cell_measurement_reflns_used 131
_cell_measurement_temperature 167(2)
_cell_measurement_theta_max 23
_cell_measurement_theta_min 3
_cell_volume 628.83(19)
_computing_cell_refinement 'SMART (Siemens, 1995)'
_computing_data_collection 'SMART (Siemens, 1995)'
_computing_data_reduction 'SAINT (Siemens, 1995)'
_computing_molecular_graphics 'SHELXTL (Sheldrick, 2008)'
_computing_publication_material 'SHELXL97 (Sheldrick, 2008)'
_computing_structure_refinement 'SHELXL97 (Sheldrick, 2008)'
_computing_structure_solution 'SHELXS97 (Sheldrick, 2008)'
_diffrn_ambient_temperature 167(2)
_diffrn_measured_fraction_theta_full 0.991
_diffrn_measured_fraction_theta_max 0.950
_diffrn_measurement_device_type 'Siemens SMART 1K CCD area-detector'
_diffrn_measurement_method \w
_diffrn_radiation_monochromator graphite
_diffrn_radiation_source 'normal-focus sealed tube'
_diffrn_radiation_type MoK\a
_diffrn_radiation_wavelength 0.71073
_diffrn_reflns_av_R_equivalents 0.0572
_diffrn_reflns_av_sigmaI/netI 0.0834
_diffrn_reflns_limit_h_max 8
_diffrn_reflns_limit_h_min -8
_diffrn_reflns_limit_k_max 13
_diffrn_reflns_limit_k_min -13
_diffrn_reflns_limit_l_max 16
_diffrn_reflns_limit_l_min -16
_diffrn_reflns_number 10341
_diffrn_reflns_theta_full 28.00
_diffrn_reflns_theta_max 29.95
_diffrn_reflns_theta_min 1.83
_diffrn_standards_decay_% 0.0
_diffrn_standards_interval_time 1600
_diffrn_standards_number 168
_exptl_absorpt_coefficient_mu 0.637
_exptl_absorpt_correction_T_max 0.880
_exptl_absorpt_correction_T_min 0.779
_exptl_absorpt_correction_type multi-scan
_exptl_absorpt_process_details '(SADABS; Sheldrick, 2000)'
_exptl_crystal_colour colourless
_exptl_crystal_density_diffrn 1.583
_exptl_crystal_density_method 'not measured'
_exptl_crystal_description block
_exptl_crystal_F_000 312
_exptl_crystal_size_max 0.40
_exptl_crystal_size_mid 0.30
_exptl_crystal_size_min 0.20
_refine_diff_density_max 0.417
_refine_diff_density_min -0.379
_refine_ls_extinction_method none
_refine_ls_goodness_of_fit_ref 0.978
_refine_ls_hydrogen_treatment mixed
_refine_ls_matrix_type full
_refine_ls_number_parameters 169
_refine_ls_number_reflns 3481
_refine_ls_number_restraints 0
_refine_ls_restrained_S_all 0.978
_refine_ls_R_factor_all 0.0616
_refine_ls_R_factor_gt 0.0360
_refine_ls_shift/su_max 0.001
_refine_ls_shift/su_mean 0.000
_refine_ls_structure_factor_coef Fsqd
_refine_ls_weighting_details 'calc w = 1/[\s^2^(Fo^2^)+(0.02P)^2^] where P=(Fo^2^+2Fc^2^)/3'
_refine_ls_weighting_scheme calc
_refine_ls_wR_factor_gt 0.0762
_refine_ls_wR_factor_ref 0.0811
_reflns_number_gt 2398
_reflns_number_total 3481
_reflns_threshold_expression I>2\s(I)
_cod_data_source_file sk3426.cif
_cod_data_source_block Ic
_cod_original_cell_volume 628.83(18)
_cod_database_code 2018402
_cod_database_fobs_code 2018402

loop_
_symmetry_equiv_pos_as_xyz
'x, y, z'
'-x, -y, -z'

loop_
_atom_site_type_symbol
_atom_site_label
_atom_site_fract_x
_atom_site_fract_y
_atom_site_fract_z
_atom_site_U_iso_or_equiv
_atom_site_adp_type
_atom_site_calc_flag
_atom_site_refinement_flags
_atom_site_occupancy
_atom_site_symmetry_multiplicity
Cl Cl1 0.14668(8) 0.71970(6) 1.00413(4) 0.02703(13) Uani d . 1 1
S S1 0.34360(8) 0.37453(5) 0.71857(4) 0.01767(12) Uani d . 1 1
S S2 1.09294(8) 0.78816(5) 0.43564(4) 0.02104(13) Uani d . 1 1
O O1 0.1302(2) 0.33852(14) 0.76920(12) 0.0230(3) Uani d . 1 1
O O2 0.3257(2) 0.44905(15) 0.58958(11) 0.0277(3) Uani d . 1 1
O O3 0.5259(2) 0.24888(14) 0.75731(12) 0.0264(3) Uani d . 1 1
O O4 0.9378(2) 0.79015(15) 0.53781(12) 0.0283(3) Uani d . 1 1
N N1 0.7485(3) 0.5448(2) 0.65303(16) 0.0187(4) Uani d . 1 1
H H1A 0.825(4) 0.627(3) 0.6096(19) 0.037(6) Uiso d . 1 1
H H1B 0.671(3) 0.524(2) 0.5944(17) 0.027(6) Uiso d . 1 1
H H1C 0.841(4) 0.471(3) 0.690(2) 0.043(8) Uiso d . 1 1
C C1 0.4130(3) 0.51526(19) 0.77669(16) 0.0166(4) Uani d . 1 1
C C2 0.6000(3) 0.58591(19) 0.73998(16) 0.0163(4) Uani d . 1 1
C C3 0.6475(3) 0.6974(2) 0.78443(16) 0.0191(4) Uani d . 1 1
H H3A 0.7760 0.7439 0.7583 0.023 Uiso calc R 1 1
C C4 0.5116(3) 0.7431(2) 0.86664(16) 0.0184(4) Uani d . 1 1
C C5 0.3254(3) 0.6707(2) 0.90153(16) 0.0181(4) Uani d . 1 1
C C6 0.2755(3) 0.5579(2) 0.85867(16) 0.0184(4) Uani d . 1 1
H H6A 0.1481 0.5104 0.8853 0.022 Uiso calc R 1 1
C C7 0.5619(3) 0.8650(2) 0.91401(17) 0.0236(4) Uani d . 1 1
H H7A 0.4407 0.9518 0.8882 0.035 Uiso calc R 1 1
H H7B 0.7036 0.8971 0.8830 0.035 Uiso calc R 1 1
H H7C 0.5742 0.8255 1.0018 0.035 Uiso calc R 1 1
C C8 0.9710(4) 0.9422(2) 0.30894(18) 0.0290(5) Uani d . 1 1
H H8A 0.9595 1.0371 0.3272 0.044 Uiso calc R 1 1
H H8B 0.8211 0.9263 0.2898 0.044 Uiso calc R 1 1
H H8C 1.0654 0.9479 0.2401 0.044 Uiso calc R 1 1
C C9 1.3261(3) 0.8693(2) 0.4644(2) 0.0294(5) Uani d . 1 1
H H9A 1.4053 0.8033 0.5394 0.044 Uiso calc R 1 1
H H9B 1.2724 0.9694 0.4712 0.044 Uiso calc R 1 1
H H9C 1.4286 0.8796 0.3983 0.044 Uiso calc R 1 1

loop_
_atom_site_aniso_label
_atom_site_aniso_U_11
_atom_site_aniso_U_22
_atom_site_aniso_U_33
_atom_site_aniso_U_12
_atom_site_aniso_U_13
_atom_site_aniso_U_23
Cl1 0.0267(3) 0.0333(3) 0.0273(3) -0.0044(2) 0.0093(2) -0.0186(2)
S1 0.0186(3) 0.0191(2) 0.0179(3) -0.00470(19) 0.00367(19) -0.00905(19)
S2 0.0235(3) 0.0171(2) 0.0237(3) -0.0033(2) 0.0050(2) -0.0084(2)
O1 0.0205(7) 0.0277(7) 0.0264(8) -0.0108(6) 0.0071(6) -0.0135(6)
O2 0.0372(9) 0.0320(8) 0.0173(7) -0.0114(7) 0.0039(7) -0.0103(6)
O3 0.0247(8) 0.0216(7) 0.0350(9) 0.0020(6) -0.0013(7) -0.0143(6)
O4 0.0363(9) 0.0219(7) 0.0295(8) -0.0086(6) 0.0159(7) -0.0107(6)
N1 0.0172(9) 0.0194(9) 0.0213(10) -0.0040(7) 0.0045(8) -0.0089(7)
C1 0.0178(10) 0.0155(9) 0.0158(10) -0.0001(7) -0.0004(8) -0.0051(7)
C2 0.0172(10) 0.0163(9) 0.0145(9) -0.0002(7) 0.0025(8) -0.0048(7)
C3 0.0171(10) 0.0187(9) 0.0205(10) -0.0053(8) 0.0036(8) -0.0042(8)
C4 0.0231(10) 0.0165(9) 0.0152(10) -0.0008(8) -0.0005(8) -0.0055(7)
C5 0.0191(10) 0.0206(9) 0.0146(10) 0.0007(8) 0.0024(8) -0.0074(8)
C6 0.0173(10) 0.0206(9) 0.0180(10) -0.0040(8) 0.0037(8) -0.0069(8)
C7 0.0271(11) 0.0209(10) 0.0265(11) -0.0048(9) 0.0032(9) -0.0123(8)
C8 0.0324(12) 0.0245(11) 0.0282(12) -0.0042(9) -0.0014(10) -0.0061(9)
C9 0.0239(11) 0.0314(12) 0.0385(13) -0.0037(9) 0.0024(10) -0.0193(10)

loop_
_atom_type_symbol
_atom_type_description
_atom_type_scat_dispersion_real
_atom_type_scat_dispersion_imag
_atom_type_scat_source
C C 0.0033 0.0016 'International Tables Vol C Tables 4.2.6.8 and 6.1.1.4'
H H 0.0000 0.0000 'International Tables Vol C Tables 4.2.6.8 and 6.1.1.4'
N N 0.0061 0.0033 'International Tables Vol C Tables 4.2.6.8 and 6.1.1.4'
O O 0.0106 0.0060 'International Tables Vol C Tables 4.2.6.8 and 6.1.1.4'
S S 0.1246 0.1234 'International Tables Vol C Tables 4.2.6.8 and 6.1.1.4'
Cl Cl 0.1484 0.1585 'International Tables Vol C Tables 4.2.6.8 and 6.1.1.4'

loop_
_geom_angle_atom_site_label_1
_geom_angle_atom_site_label_2
_geom_angle_atom_site_label_3
_geom_angle
O3 S1 O2 113.53(8)
O3 S1 O1 113.68(8)
O2 S1 O1 112.85(8)
O3 S1 C1 106.05(8)
O2 S1 C1 104.25(8)
O1 S1 C1 105.40(8)
O4 S2 C8 105.64(9)
O4 S2 C9 104.62(9)
C8 S2 C9 97.88(10)
C2 N1 H1A 111.5(13)
C2 N1 H1B 112.5(13)
H1A N1 H1B 104.4(17)
C2 N1 H1C 107.8(17)
H1A N1 H1C 110(2)
H1B N1 H1C 111(2)
C6 C1 C2 119.00(16)
C6 C1 S1 119.39(14)
C2 C1 S1 121.60(14)
C3 C2 C1 120.50(17)
C3 C2 N1 118.82(16)
C1 C2 N1 120.67(16)
C2 C3 C4 121.77(17)
C2 C3 H3A 119.1
C4 C3 H3A 119.1
C5 C4 C3 116.45(17)
C5 C4 C7 121.77(17)
C3 C4 C7 121.78(17)
C6 C5 C4 122.72(18)
C6 C5 Cl1 117.52(15)
C4 C5 Cl1 119.76(14)
C1 C6 C5 119.56(17)
C1 C6 H6A 120.2
C5 C6 H6A 120.2
C4 C7 H7A 109.5
C4 C7 H7B 109.5
H7A C7 H7B 109.5
C4 C7 H7C 109.5
H7A C7 H7C 109.5
H7B C7 H7C 109.5
S2 C8 H8A 109.5
S2 C8 H8B 109.5
H8A C8 H8B 109.5
S2 C8 H8C 109.5
H8A C8 H8C 109.5
H8B C8 H8C 109.5
S2 C9 H9A 109.5
S2 C9 H9B 109.5
H9A C9 H9B 109.5
S2 C9 H9C 109.5
H9A C9 H9C 109.5
H9B C9 H9C 109.5

loop_
_geom_bond_atom_site_label_1
_geom_bond_atom_site_label_2
_geom_bond_distance
Cl1 C5 1.7414(19)
S1 O3 1.4448(14)
S1 O2 1.4526(14)
S1 O1 1.4566(14)
S1 C1 1.7831(18)
S2 O4 1.5236(14)
S2 C8 1.783(2)
S2 C9 1.787(2)
N1 C2 1.464(2)
N1 H1A 0.96(2)
N1 H1B 0.92(2)
N1 H1C 0.82(3)
C1 C6 1.387(2)
C1 C2 1.394(3)
C2 C3 1.385(2)
C3 C4 1.397(3)
C3 H3A 0.9500
C4 C5 1.395(3)
C4 C7 1.502(2)
C5 C6 1.390(2)
C6 H6A 0.9500
C7 H7A 0.9800
C7 H7B 0.9800
C7 H7C 0.9800
C8 H8A 0.9800
C8 H8B 0.9800
C8 H8C 0.9800
C9 H9A 0.9800
C9 H9B 0.9800
C9 H9C 0.9800

loop_
_geom_hbond_atom_site_label_D
_geom_hbond_atom_site_label_H
_geom_hbond_atom_site_label_A
_geom_hbond_site_symmetry_A
_geom_hbond_distance_DH
_geom_hbond_distance_HA
_geom_hbond_distance_DA
_geom_hbond_angle_DHA
_geom_hbond_publ_flag
N1 H1A O4 1_555 0.96(3) 1.74(3) 2.695(2) 173(2) yes
N1 H1B O2 1_555 0.93(2) 2.31(2) 3.013(2) 132(2) yes
N1 H1B O2 2_666 0.93(2) 2.10(2) 2.883(2) 141(2) yes
N1 H1C O1 1_655 0.82(3) 2.02(3) 2.818(2) 162(3) yes
C9 H9B O4 2_776 0.98 2.40 3.356(3) 166 yes
C9 H9C O3 2_766 0.98 2.50 3.231(3) 131 yes

loop_
_geom_torsion_atom_site_label_1
_geom_torsion_atom_site_label_2
_geom_torsion_atom_site_label_3
_geom_torsion_atom_site_label_4
_geom_torsion
O3 S1 C1 C6 -117.15(15)
O2 S1 C1 C6 122.74(15)
O1 S1 C1 C6 3.70(17)
O3 S1 C1 C2 64.14(17)
O2 S1 C1 C2 -55.97(17)
O1 S1 C1 C2 -175.01(15)
C6 C1 C2 C3 -0.2(3)
S1 C1 C2 C3 178.53(14)
C6 C1 C2 N1 -179.61(16)
S1 C1 C2 N1 -0.9(2)
C1 C2 C3 C4 -0.1(3)
N1 C2 C3 C4 179.34(17)
C2 C3 C4 C5 0.0(3)
C2 C3 C4 C7 -179.43(17)
C3 C4 C5 C6 0.5(3)
C7 C4 C5 C6 179.87(17)
C3 C4 C5 Cl1 179.77(13)
C7 C4 C5 Cl1 -0.8(3)
C2 C1 C6 C5 0.6(3)
S1 C1 C6 C5 -178.14(14)
C4 C5 C6 C1 -0.8(3)
Cl1 C5 C6 C1 179.92(13)

loop_
_cod_related_entry_id
_cod_related_entry_database
_cod_related_entry_code
1 ChemSpider 30654360
